data_4348679
loop_
_publ_author_name
'Werncke, C. Gunnar'
'Bouammali, Mohammed-Amine'
'Baumard, Julie'
'Suaud, Nicolas'
'Martins, Cyril'
'Guih\'ery, Nathalie'
'Vendier, Laure'
'Zheng, Jianxia'
'Sortais, Jean-Baptiste'
'Darcel, Christophe'
'Sabo-Etienne, Sylviane'
'Sutter, Jean-Pascal'
'Bontemps, S\'ebastien'
'Pichon, C\'eline'

_publ_section_title
;
 Ising-type Magnetic Anisotropy and Slow Relaxation of the Magnetization
 in Four-Coordinate Amido-Pyridine Fe<sup>II</sup> Complexes.
;
_journal_issue 21
_journal_name_full 'Inorganic chemistry'
_journal_page_first 10968
_journal_page_last 10977
_journal_paper_doi 10.1021/acs.inorgchem.6b01512
_journal_volume 55
_journal_year 2016
_chemical_compound_source 'synthesis as described'
_chemical_formula_moiety 'C62 H84 Fe N6, C5 H12'
_chemical_formula_sum 'C67 H96 Fe N6'
_chemical_formula_weight 1041.35
_space_group_IT_number 2
_space_group_name_Hall '-P 1'
_space_group_name_H-M_alt 'P -1'
_symmetry_cell_setting triclinic
_symmetry_Int_Tables_number 2
_symmetry_space_group_name_Hall '-P 1'
_symmetry_space_group_name_H-M 'P -1'
_atom_sites_solution_hydrogens geom
_atom_sites_solution_primary direct
_atom_sites_solution_secondary difmap
_cell_angle_alpha 117.427(4)
_cell_angle_beta 91.352(3)
_cell_angle_gamma 116.232(4)
_cell_formula_units_Z 2
_cell_length_a 15.6210(5)
_cell_length_b 15.8880(7)
_cell_length_c 16.1290(6)
_cell_measurement_reflns_used 25628
_cell_measurement_temperature 100(2)
_cell_measurement_theta_max 29.2876
_cell_measurement_theta_min 2.8897
_cell_measurement_wavelength 0.71073
_cell_volume 3054.6(3)
_computing_cell_refinement
;
        CrysAlisPro, Agilent Technologies,
        Version 1.171.35.21 (release 20-01-2012 CrysAlis171 .NET)
        (compiled Jan 23 2012,18:06:46)
;
_computing_data_collection
;
        CrysAlisPro, Agilent Technologies,
        Version 1.171.35.21 (release 20-01-2012 CrysAlis171 .NET)
        (compiled Jan 23 2012,18:06:46)
;
_computing_data_reduction
;
        CrysAlisPro, Agilent Technologies,
        Version 1.171.35.21 (release 20-01-2012 CrysAlis171 .NET)
        (compiled Jan 23 2012,18:06:46)
;
_computing_molecular_graphics 'Ortep-3 for Windows (Farrugia, 1997)'
_computing_publication_material 'WinGX publication routines (Farrugia, 1999)'
_computing_structure_refinement 'SHELXL-97 (Sheldrick, 2008)'
_computing_structure_solution 'SIR92 (Giacovazzo et al, 1993)'
_diffrn_ambient_temperature 100(2)
_diffrn_detector_area_resol_mean 16.1978
_diffrn_measured_fraction_theta_full 0.998
_diffrn_measured_fraction_theta_max 0.998
_diffrn_measurement_device_type 'Xcalibur, Eos, Gemini ultra'
_diffrn_measurement_method '\w scans'
_diffrn_orient_matrix_UB_11 -0.0524107
_diffrn_orient_matrix_UB_12 -0.0358415
_diffrn_orient_matrix_UB_13 -0.0171503
_diffrn_orient_matrix_UB_21 0.0042239
_diffrn_orient_matrix_UB_22 -0.0275918
_diffrn_orient_matrix_UB_23 0.022712
_diffrn_orient_matrix_UB_31 -0.0049979
_diffrn_orient_matrix_UB_32 0.0370791
_diffrn_orient_matrix_UB_33 0.0431542
_diffrn_radiation_monochromator graphite
_diffrn_radiation_probe x-ray
_diffrn_radiation_type MoK\a
_diffrn_radiation_wavelength 0.71073
_diffrn_reflns_av_R_equivalents 0.0443
_diffrn_reflns_av_unetI/netI 0.0254
_diffrn_reflns_limit_h_max 18
_diffrn_reflns_limit_h_min -18
_diffrn_reflns_limit_k_max 19
_diffrn_reflns_limit_k_min -19
_diffrn_reflns_limit_l_max 19
_diffrn_reflns_limit_l_min -19
_diffrn_reflns_number 90904
_diffrn_reflns_theta_full 25.35
_diffrn_reflns_theta_max 25.35
_diffrn_reflns_theta_min 2.9
_exptl_absorpt_coefficient_mu 0.291
_exptl_absorpt_correction_T_max 0.9915
_exptl_absorpt_correction_T_min 0.9380
_exptl_absorpt_correction_type multi-scan
_exptl_absorpt_process_details
;
        CrysAlisPro, Agilent Technologies,
        Version 1.171.35.21 (release 20-01-2012 CrysAlis171 .NET)
        (compiled Jan 23 2012,18:06:46)
        Empirical absorption correction using spherical harmonics,
 implemented in SCALE3 ABSPACK scaling algorithm.
;
_exptl_crystal_colour 'dark red'
_exptl_crystal_density_diffrn 1.132
_exptl_crystal_density_method 'not measured'
_exptl_crystal_description parallelepiped
_exptl_crystal_F_000 1132
_exptl_crystal_size_max 0.2
_exptl_crystal_size_mid 0.08
_exptl_crystal_size_min 0.03
_refine_diff_density_max 0.695
_refine_diff_density_min -0.813
_refine_diff_density_rms 0.052
_refine_ls_extinction_method none
_refine_ls_goodness_of_fit_ref 1.036
_refine_ls_hydrogen_treatment constr
_refine_ls_matrix_type full
_refine_ls_number_parameters 689
_refine_ls_number_reflns 11159
_refine_ls_number_restraints 6
_refine_ls_restrained_S_all 1.055
_refine_ls_R_factor_all 0.0516
_refine_ls_R_factor_gt 0.0434
_refine_ls_shift/su_max 0.01
_refine_ls_shift/su_mean 0
_refine_ls_structure_factor_coef Fsqd
_refine_ls_weighting_details 'calc w=1/[\s^2^(Fo^2^)+(0.0483P)^2^+2.8811P] where P=(Fo^2^+2Fc^2^)/3'
_refine_ls_weighting_scheme calc
_refine_ls_wR_factor_gt 0.1063
_refine_ls_wR_factor_ref 0.1116
_reflns_number_gt 9704
_reflns_number_total 11159
_reflns_threshold_expression >2\s(I)
_cod_data_source_file ic6b01512_si_002.cif
_cod_data_source_block Complex3
_cod_original_cell_volume 3054.6(2)
_cod_database_code 4348679

loop_
_symmetry_equiv_pos_as_xyz
'x, y, z'
'-x, -y, -z'

loop_
_atom_site_label
_atom_site_type_symbol
_atom_site_fract_x
_atom_site_fract_y
_atom_site_fract_z
_atom_site_U_iso_or_equiv
_atom_site_adp_type
_atom_site_occupancy
_atom_site_symmetry_multiplicity
_atom_site_calc_flag
_atom_site_refinement_flags
_atom_site_disorder_assembly
_atom_site_disorder_group
Fe1 Fe 0.223644(19) 0.33506(2) 0.738098(18) 0.01277(8) Uani 1 1 d . . .
N3 N 0.11757(11) 0.34671(13) 0.68924(11) 0.0145(3) Uani 1 1 d . . .
C3 C 0.05751(14) 0.26415(16) 0.58963(13) 0.0168(4) Uani 1 1 d . . .
H3A H 0.065 0.3003 0.5519 0.02 Uiso 1 1 calc R . .
H3B H -0.0134 0.2282 0.5881 0.02 Uiso 1 1 calc R . .
C4 C 0.08630(13) 0.17757(15) 0.54229(13) 0.0155(4) Uani 1 1 d . . .
N4 N 0.15435(11) 0.18125(12) 0.59893(11) 0.0136(3) Uani 1 1 d . . .
C6 C 0.17834(14) 0.10125(15) 0.55817(14) 0.0163(4) Uani 1 1 d . . .
C7 C 0.25261(15) 0.10688(16) 0.62485(14) 0.0193(4) Uani 1 1 d . . .
H7A H 0.3044 0.1849 0.671 0.023 Uiso 1 1 calc R . .
H7B H 0.2185 0.0754 0.6632 0.023 Uiso 1 1 calc R . .
N5 N 0.29966(13) 0.04572(14) 0.56891(13) 0.0219(4) Uani 1 1 d . . .
H5 H 0.2927 0.0224 0.5066 0.026 Uiso 1 1 calc R . .
C9 C 0.35723(16) 0.02567(17) 0.61965(16) 0.0242(4) Uani 1 1 d . . .
C10 C 0.46152(16) 0.07850(17) 0.63755(16) 0.0262(5) Uani 1 1 d . . .
C11 C 0.51415(17) 0.05506(19) 0.68630(19) 0.0343(5) Uani 1 1 d . . .
H11 H 0.5845 0.0896 0.699 0.041 Uiso 1 1 calc R . .
C12 C 0.46555(19) -0.0178(2) 0.7165(2) 0.0414(6) Uani 1 1 d . . .
H12 H 0.5028 -0.0296 0.7531 0.05 Uiso 1 1 calc R . .
C13 C 0.36310(19) -0.0732(2) 0.6936(2) 0.0421(6) Uani 1 1 d . . .
H13 H 0.3302 -0.1249 0.7127 0.051 Uiso 1 1 calc R . .
C14 C 0.30672(17) -0.05485(19) 0.64276(19) 0.0323(5) Uani 1 1 d . . .
C15 C 0.19349(17) -0.1302(2) 0.6058(2) 0.0363(6) Uani 1 1 d . . .
H15 H 0.1656 -0.0998 0.5781 0.044 Uiso 1 1 calc R . .
C16 C 0.16542(18) -0.2454(2) 0.52418(19) 0.0359(6) Uani 1 1 d . . .
H16A H 0.1891 -0.2418 0.4695 0.054 Uiso 1 1 calc R . .
H16B H 0.0929 -0.2936 0.5023 0.054 Uiso 1 1 calc R . .
H16C H 0.1962 -0.275 0.5482 0.054 Uiso 1 1 calc R . .
C17 C 0.1473(2) -0.1348(2) 0.6868(2) 0.0481(7) Uani 1 1 d . . .
H17A H 0.1707 -0.168 0.713 0.072 Uiso 1 1 calc R . .
H17B H 0.0746 -0.1793 0.6607 0.072 Uiso 1 1 calc R . .
H17C H 0.1669 -0.0599 0.7389 0.072 Uiso 1 1 calc R . .
C18 C 0.51471(16) 0.15483(18) 0.60015(17) 0.0277(5) Uani 1 1 d . . .
H18 H 0.4756 0.1166 0.5311 0.033 Uiso 1 1 calc R . .
C19 C 0.51689(17) 0.26467(18) 0.65650(18) 0.0319(5) Uani 1 1 d . . .
H19A H 0.4488 0.2502 0.6543 0.048 Uiso 1 1 calc R . .
H19B H 0.547 0.3083 0.6267 0.048 Uiso 1 1 calc R . .
H19C H 0.5563 0.3057 0.7244 0.048 Uiso 1 1 calc R . .
C20 C 0.62110(17) 0.1793(2) 0.5994(2) 0.0367(6) Uani 1 1 d . . .
H20A H 0.6642 0.2262 0.6666 0.055 Uiso 1 1 calc R . .
H20B H 0.6458 0.2174 0.5642 0.055 Uiso 1 1 calc R . .
H20C H 0.6213 0.1099 0.5671 0.055 Uiso 1 1 calc R . .
C21 C 0.13638(15) 0.01851(16) 0.46083(15) 0.0214(4) Uani 1 1 d . . .
H21 H 0.1537 -0.037 0.4343 0.026 Uiso 1 1 calc R . .
C22 C 0.06883(15) 0.01726(17) 0.40223(15) 0.0237(4) Uani 1 1 d . . .
H22 H 0.0404 -0.0381 0.3349 0.028 Uiso 1 1 calc R . .
C23 C 0.04354(14) 0.09741(17) 0.44314(14) 0.0210(4) Uani 1 1 d . . .
H23 H -0.0025 0.0981 0.4043 0.025 Uiso 1 1 calc R . .
C24 C 0.08087(14) 0.41805(16) 0.74076(13) 0.0157(4) Uani 1 1 d . . .
C25 C 0.11987(15) 0.52070(16) 0.74790(14) 0.0184(4) Uani 1 1 d . . .
C26 C 0.20199(16) 0.55669(17) 0.70172(15) 0.0234(4) Uani 1 1 d . . .
H26 H 0.1958 0.4884 0.646 0.028 Uiso 1 1 calc R . .
C27 C 0.30456(18) 0.6212(2) 0.77353(19) 0.0384(6) Uani 1 1 d . . .
H27A H 0.3142 0.6904 0.8279 0.058 Uiso 1 1 calc R . .
H27B H 0.3559 0.6373 0.7404 0.058 Uiso 1 1 calc R . .
H27C H 0.3094 0.5772 0.7985 0.058 Uiso 1 1 calc R . .
C28 C 0.1940(2) 0.6232(2) 0.6611(2) 0.0420(6) Uani 1 1 d . . .
H28A H 0.2056 0.6939 0.7147 0.063 Uiso 1 1 calc R . .
H28B H 0.1273 0.582 0.6164 0.063 Uiso 1 1 calc R . .
H28C H 0.2439 0.6365 0.6259 0.063 Uiso 1 1 calc R . .
C29 C 0.08484(16) 0.59086(17) 0.80040(15) 0.0226(4) Uani 1 1 d . . .
H29 H 0.1111 0.6599 0.8051 0.027 Uiso 1 1 calc R . .
C30 C 0.01268(15) 0.56159(17) 0.84557(15) 0.0239(4) Uani 1 1 d . . .
H30 H -0.0102 0.6103 0.8813 0.029 Uiso 1 1 calc R . .
C31 C -0.02599(15) 0.46096(17) 0.83850(15) 0.0223(4) Uani 1 1 d . . .
H31 H -0.0756 0.4411 0.8697 0.027 Uiso 1 1 calc R . .
C32 C 0.00636(14) 0.38799(16) 0.78647(14) 0.0181(4) Uani 1 1 d . . .
C33 C -0.03792(15) 0.27907(17) 0.78229(15) 0.0218(4) Uani 1 1 d . . .
H33 H -0.0083 0.2366 0.7402 0.026 Uiso 1 1 calc R . .
C34 C -0.15133(16) 0.20945(18) 0.73703(16) 0.0276(5) Uani 1 1 d . . .
H34A H -0.1823 0.2487 0.778 0.041 Uiso 1 1 calc R . .
H34B H -0.1768 0.1385 0.7325 0.041 Uiso 1 1 calc R . .
H34C H -0.1673 0.1968 0.6717 0.041 Uiso 1 1 calc R . .
C35 C -0.01139(17) 0.29824(19) 0.88400(17) 0.0295(5) Uani 1 1 d . . .
H35A H 0.0612 0.3415 0.9116 0.044 Uiso 1 1 calc R . .
H35B H -0.0375 0.227 0.8791 0.044 Uiso 1 1 calc R . .
H35C H -0.0409 0.3385 0.9263 0.044 Uiso 1 1 calc R . .
N1 N 0.37132(11) 0.41202(13) 0.72224(11) 0.0141(3) Uani 1 1 d . . .
C37 C 0.40037(14) 0.42920(15) 0.65011(13) 0.0143(4) Uani 1 1 d . . .
C38 C 0.49909(14) 0.49509(16) 0.65972(14) 0.0186(4) Uani 1 1 d . . .
H38 H 0.5176 0.5064 0.6084 0.022 Uiso 1 1 calc R . .
C39 C 0.57113(14) 0.54475(17) 0.74560(15) 0.0216(4) Uani 1 1 d . . .
H39 H 0.6392 0.5918 0.7543 0.026 Uiso 1 1 calc R . .
C40 C 0.54233(14) 0.52478(17) 0.81752(14) 0.0210(4) Uani 1 1 d . . .
H40 H 0.5904 0.5559 0.8758 0.025 Uiso 1 1 calc R . .
C41 C 0.44168(14) 0.45838(16) 0.80390(13) 0.0171(4) Uani 1 1 d . . .
C42 C 0.40697(15) 0.43636(19) 0.88182(15) 0.0241(5) Uani 1 1 d . . .
H42A H 0.4277 0.3873 0.8855 0.029 Uiso 1 1 calc R . .
H42B H 0.4397 0.5068 0.9456 0.029 Uiso 1 1 calc R . .
N2 N 0.30004(12) 0.38571(14) 0.86400(11) 0.0192(4) Uani 1 1 d . . .
C44 C 0.27075(14) 0.40163(17) 0.95055(13) 0.0173(4) Uani 1 1 d . . .
C45 C 0.28210(14) 0.50451(17) 1.01968(14) 0.0196(4) Uani 1 1 d . . .
C46 C 0.25344(15) 0.51748(18) 1.10421(14) 0.0227(4) Uani 1 1 d . . .
H46 H 0.2614 0.5866 1.1511 0.027 Uiso 1 1 calc R . .
C47 C 0.21381(15) 0.43191(19) 1.12091(14) 0.0240(5) Uani 1 1 d . . .
H47 H 0.1951 0.4423 1.179 0.029 Uiso 1 1 calc R . .
C48 C 0.20154(15) 0.33147(18) 1.05311(15) 0.0238(4) Uani 1 1 d . . .
H48 H 0.1735 0.2726 1.0646 0.029 Uiso 1 1 calc R . .
C49 C 0.22946(15) 0.31439(18) 0.96765(15) 0.0223(4) Uani 1 1 d . B .
C50 C 0.21468(18) 0.20178(19) 0.89554(17) 0.0355(6) Uani 1 1 d D . .
H50 H 0.2343 0.1977 0.8358 0.043 Uiso 1 1 calc R A 1
C51A C 0.1079(2) 0.1102(3) 0.8712(4) 0.0550(11) Uani 0.61 1 d PD B 1
H51A H 0.0609 0.13 0.8564 0.082 Uiso 0.61 1 calc PR B 1
H51B H 0.0992 0.1011 0.9271 0.082 Uiso 0.61 1 calc PR B 1
H51C H 0.0953 0.0408 0.8145 0.082 Uiso 0.61 1 calc PR B 1
C52A C 0.2730(4) 0.1762(5) 0.9488(3) 0.0550(11) Uani 0.61 1 d PD B 1
H52A H 0.2418 0.1649 0.9976 0.082 Uiso 0.61 1 calc PR B 1
H52B H 0.3418 0.2381 0.9812 0.082 Uiso 0.61 1 calc PR B 1
H52C H 0.2728 0.1092 0.9018 0.082 Uiso 0.61 1 calc PR B 1
C51B C 0.1184(5) 0.1266(6) 0.8271(5) 0.0550(11) Uani 0.39 1 d PD B 2
H51D H 0.1183 0.0627 0.7741 0.082 Uiso 0.39 1 calc PR B 2
H51E H 0.1013 0.1632 0.8004 0.082 Uiso 0.39 1 calc PR B 2
H51F H 0.0693 0.1021 0.8597 0.082 Uiso 0.39 1 calc PR B 2
C52B C 0.2851(7) 0.1709(8) 0.9124(6) 0.0550(11) Uani 0.39 1 d PD B 2
H52D H 0.2573 0.0917 0.8673 0.082 Uiso 0.39 1 calc PR B 2
H52E H 0.2977 0.1879 0.9797 0.082 Uiso 0.39 1 calc PR B 2
H52F H 0.3476 0.2123 0.9018 0.082 Uiso 0.39 1 calc PR B 2
C53 C 0.32072(16) 0.59981(18) 1.00257(16) 0.0261(5) Uani 1 1 d . . .
H53 H 0.3303 0.573 0.936 0.031 Uiso 1 1 calc R . .
C54 C 0.24576(18) 0.6379(2) 1.00579(17) 0.0328(5) Uani 1 1 d . . .
H54A H 0.1813 0.575 0.9591 0.049 Uiso 1 1 calc R . .
H54B H 0.2699 0.6945 0.9887 0.049 Uiso 1 1 calc R . .
H54C H 0.238 0.6687 1.0716 0.049 Uiso 1 1 calc R . .
C55 C 0.42154(19) 0.6985(2) 1.0763(2) 0.0470(7) Uani 1 1 d . . .
H55A H 0.4135 0.7286 1.142 0.071 Uiso 1 1 calc R . .
H55B H 0.4457 0.7556 1.0597 0.071 Uiso 1 1 calc R . .
H55C H 0.4697 0.6743 1.0741 0.071 Uiso 1 1 calc R . .
C56 C 0.31745(14) 0.36957(16) 0.55897(13) 0.0154(4) Uani 1 1 d . . .
H56A H 0.2948 0.29 0.5236 0.018 Uiso 1 1 calc R . .
H56B H 0.2605 0.3779 0.5776 0.018 Uiso 1 1 calc R . .
N6 N 0.34798(12) 0.41104(13) 0.49350(11) 0.0175(3) Uani 1 1 d . . .
H6 H 0.3983 0.4775 0.514 0.021 Uiso 1 1 calc R . .
C58 C 0.28910(14) 0.33457(16) 0.39379(14) 0.0174(4) Uani 1 1 d . . .
C59 C 0.30695(15) 0.24880(17) 0.33647(15) 0.0219(4) Uani 1 1 d . . .
C60 C 0.38953(17) 0.23885(18) 0.37580(16) 0.0264(5) Uani 1 1 d . . .
H60 H 0.4215 0.2989 0.4461 0.032 Uiso 1 1 calc R . .
C61 C 0.46983(18) 0.2539(2) 0.32300(19) 0.0352(6) Uani 1 1 d . . .
H61A H 0.4402 0.1966 0.2536 0.053 Uiso 1 1 calc R . .
H61B H 0.5219 0.248 0.3508 0.053 Uiso 1 1 calc R . .
H61C H 0.499 0.3267 0.3307 0.053 Uiso 1 1 calc R . .
C62 C 0.34897(19) 0.1287(2) 0.3700(2) 0.0394(6) Uani 1 1 d . . .
H62A H 0.2993 0.1205 0.4061 0.059 Uiso 1 1 calc R . .
H62B H 0.4037 0.1268 0.3985 0.059 Uiso 1 1 calc R . .
H62C H 0.318 0.0683 0.3016 0.059 Uiso 1 1 calc R . .
C63 C 0.24886(18) 0.17336(18) 0.23996(16) 0.0299(5) Uani 1 1 d . . .
H63 H 0.2595 0.1145 0.2003 0.036 Uiso 1 1 calc R . .
C64 C 0.17591(18) 0.18244(19) 0.20070(16) 0.0338(5) Uani 1 1 d . . .
H64 H 0.1362 0.1294 0.135 0.041 Uiso 1 1 calc R . .
C65 C 0.16084(16) 0.26870(18) 0.25712(16) 0.0282(5) Uani 1 1 d . . .
H65 H 0.1116 0.2751 0.2291 0.034 Uiso 1 1 calc R . .
C66 C 0.21645(15) 0.34655(16) 0.35445(14) 0.0202(4) Uani 1 1 d . . .
C67 C 0.20294(15) 0.44423(17) 0.41584(15) 0.0226(4) Uani 1 1 d . . .
H67 H 0.2101 0.4578 0.4833 0.027 Uiso 1 1 calc R . .
C68 C 0.28494(16) 0.54897(17) 0.42248(16) 0.0249(4) Uani 1 1 d . . .
H68A H 0.2788 0.5389 0.3575 0.037 Uiso 1 1 calc R . .
H68B H 0.3504 0.5629 0.448 0.037 Uiso 1 1 calc R . .
H68C H 0.2779 0.6119 0.4662 0.037 Uiso 1 1 calc R . .
C69 C 0.10103(18) 0.4259(2) 0.3797(2) 0.0384(6) Uani 1 1 d . . .
H69A H 0.0948 0.4881 0.4268 0.058 Uiso 1 1 calc R . .
H69B H 0.0484 0.3575 0.3726 0.058 Uiso 1 1 calc R . .
H69C H 0.0947 0.4202 0.3165 0.058 Uiso 1 1 calc R . .
C70 C 1.2566(2) 0.9641(3) 0.9979(2) 0.0568(8) Uani 1 1 d . . .
H70A H 1.2491 0.9376 0.9279 0.068 Uiso 1 1 calc R . .
H70B H 1.2557 1.0338 1.0286 0.068 Uiso 1 1 calc R . .
C71 C 1.1708(2) 0.8825(2) 1.0070(2) 0.0545(8) Uani 1 1 d . . .
H71A H 1.1739 0.9108 1.0767 0.065 Uiso 1 1 calc R . .
H71B H 1.1727 0.8135 0.98 0.065 Uiso 1 1 calc R . .
C72 C 1.0757(3) 0.8590(3) 0.9532(3) 0.0708(10) Uani 1 1 d . . .
H72A H 1.0733 0.927 0.9811 0.106 Uiso 1 1 calc R . .
H72B H 1.0189 0.8037 0.9591 0.106 Uiso 1 1 calc R . .
H72C H 1.0728 0.831 0.8842 0.106 Uiso 1 1 calc R . .
C73 C 1.3518(3) 0.9870(3) 1.0413(3) 0.0902(13) Uani 1 1 d . . .
H73A H 1.356 0.9193 1.007 0.108 Uiso 1 1 calc R . .
H73B H 1.3581 1.0084 1.1103 0.108 Uiso 1 1 calc R . .
C74 C 1.4384(4) 1.0803(4) 1.0362(4) 0.127(2) Uani 1 1 d . . .
H74A H 1.4335 1.0583 0.9678 0.191 Uiso 1 1 calc R . .
H74B H 1.502 1.0943 1.067 0.191 Uiso 1 1 calc R . .
H74C H 1.4347 1.1474 1.0705 0.191 Uiso 1 1 calc R . .

loop_
_atom_site_aniso_label
_atom_site_aniso_U_11
_atom_site_aniso_U_22
_atom_site_aniso_U_33
_atom_site_aniso_U_23
_atom_site_aniso_U_13
_atom_site_aniso_U_12
Fe1 0.01290(14) 0.01691(14) 0.01159(14) 0.00825(11) 0.00400(10) 0.00908(11)
N3 0.0148(8) 0.0171(8) 0.0126(8) 0.0062(7) 0.0037(6) 0.0106(7)
C3 0.0160(9) 0.0206(10) 0.0151(9) 0.0091(8) 0.0033(7) 0.0106(8)
C4 0.0120(9) 0.0171(9) 0.0160(9) 0.0091(8) 0.0046(7) 0.0058(8)
N4 0.0121(7) 0.0131(8) 0.0158(8) 0.0087(7) 0.0057(6) 0.0053(6)
C6 0.0147(9) 0.0144(9) 0.0219(10) 0.0112(8) 0.0092(8) 0.0069(8)
C7 0.0228(10) 0.0184(10) 0.0229(10) 0.0119(9) 0.0096(8) 0.0139(9)
N5 0.0252(9) 0.0219(9) 0.0236(9) 0.0106(8) 0.0086(7) 0.0170(8)
C9 0.0248(11) 0.0212(10) 0.0325(12) 0.0141(9) 0.0091(9) 0.0161(9)
C10 0.0261(11) 0.0203(10) 0.0328(12) 0.0120(9) 0.0080(9) 0.0143(9)
C11 0.0244(12) 0.0300(12) 0.0503(15) 0.0210(12) 0.0052(10) 0.0155(10)
C12 0.0363(14) 0.0425(15) 0.0644(18) 0.0369(14) 0.0087(12) 0.0250(12)
C13 0.0372(14) 0.0430(15) 0.0726(19) 0.0451(15) 0.0186(13) 0.0245(12)
C14 0.0284(12) 0.0286(12) 0.0539(15) 0.0267(12) 0.0149(11) 0.0195(10)
C15 0.0272(12) 0.0339(13) 0.0677(18) 0.0365(13) 0.0176(12) 0.0198(11)
C16 0.0282(12) 0.0407(14) 0.0529(16) 0.0325(13) 0.0122(11) 0.0198(11)
C17 0.0398(15) 0.0371(15) 0.071(2) 0.0256(14) 0.0272(14) 0.0244(13)
C18 0.0249(11) 0.0263(11) 0.0299(12) 0.0123(10) 0.0081(9) 0.0141(10)
C19 0.0275(12) 0.0267(12) 0.0445(14) 0.0205(11) 0.0116(10) 0.0140(10)
C20 0.0274(12) 0.0318(13) 0.0477(15) 0.0175(12) 0.0151(11) 0.0161(11)
C21 0.0191(10) 0.0155(10) 0.0260(11) 0.0078(9) 0.0093(8) 0.0092(8)
C22 0.0190(10) 0.0211(10) 0.0176(10) 0.0027(9) 0.0042(8) 0.0081(9)
C23 0.0147(9) 0.0239(10) 0.0189(10) 0.0081(9) 0.0027(8) 0.0090(8)
C24 0.0152(9) 0.0191(10) 0.0138(9) 0.0073(8) 0.0021(7) 0.0110(8)
C25 0.0224(10) 0.0225(10) 0.0165(10) 0.0113(8) 0.0064(8) 0.0151(9)
C26 0.0332(12) 0.0238(11) 0.0268(11) 0.0179(9) 0.0166(9) 0.0193(10)
C27 0.0288(12) 0.0457(15) 0.0460(15) 0.0305(13) 0.0194(11) 0.0157(11)
C28 0.0655(18) 0.0530(16) 0.0482(16) 0.0414(14) 0.0362(14) 0.0440(15)
C29 0.0287(11) 0.0216(10) 0.0245(11) 0.0129(9) 0.0081(9) 0.0172(9)
C30 0.0260(11) 0.0261(11) 0.0238(11) 0.0097(9) 0.0094(9) 0.0199(9)
C31 0.0201(10) 0.0271(11) 0.0237(11) 0.0124(9) 0.0108(8) 0.0157(9)
C32 0.0160(9) 0.0205(10) 0.0179(10) 0.0090(8) 0.0039(8) 0.0106(8)
C33 0.0200(10) 0.0218(10) 0.0270(11) 0.0127(9) 0.0123(9) 0.0130(9)
C34 0.0234(11) 0.0233(11) 0.0282(12) 0.0095(9) 0.0095(9) 0.0102(9)
C35 0.0278(12) 0.0333(12) 0.0336(13) 0.0229(11) 0.0098(10) 0.0145(10)
N1 0.0140(8) 0.0170(8) 0.0136(8) 0.0081(7) 0.0048(6) 0.0094(7)
C37 0.0167(9) 0.0156(9) 0.0137(9) 0.0076(8) 0.0057(7) 0.0107(8)
C38 0.0179(10) 0.0207(10) 0.0194(10) 0.0123(8) 0.0076(8) 0.0097(8)
C39 0.0131(9) 0.0220(10) 0.0249(11) 0.0115(9) 0.0051(8) 0.0064(8)
C40 0.0162(10) 0.0262(11) 0.0163(10) 0.0080(9) 0.0022(8) 0.0112(9)
C41 0.0180(10) 0.0217(10) 0.0146(9) 0.0086(8) 0.0056(8) 0.0131(8)
C42 0.0179(10) 0.0428(13) 0.0186(10) 0.0188(10) 0.0074(8) 0.0177(10)
N2 0.0160(8) 0.0324(10) 0.0140(8) 0.0137(7) 0.0068(6) 0.0143(7)
C44 0.0144(9) 0.0296(11) 0.0137(9) 0.0130(8) 0.0048(7) 0.0138(8)
C45 0.0157(9) 0.0269(11) 0.0170(10) 0.0115(9) 0.0041(8) 0.0116(9)
C46 0.0195(10) 0.0295(11) 0.0153(10) 0.0080(9) 0.0033(8) 0.0138(9)
C47 0.0174(10) 0.0415(13) 0.0153(10) 0.0164(10) 0.0077(8) 0.0148(10)
C48 0.0212(10) 0.0320(12) 0.0223(11) 0.0188(10) 0.0076(8) 0.0117(9)
C49 0.0245(11) 0.0295(11) 0.0195(10) 0.0146(9) 0.0072(8) 0.0167(9)
C50 0.0568(16) 0.0348(13) 0.0282(12) 0.0187(11) 0.0187(11) 0.0306(13)
C51A 0.0586(18) 0.0443(14) 0.033(2) -0.0092(17) -0.0062(17) 0.0365(14)
C52A 0.0586(18) 0.0443(14) 0.033(2) -0.0092(17) -0.0062(17) 0.0365(14)
C51B 0.0586(18) 0.0443(14) 0.033(2) -0.0092(17) -0.0062(17) 0.0365(14)
C52B 0.0586(18) 0.0443(14) 0.033(2) -0.0092(17) -0.0062(17) 0.0365(14)
C53 0.0283(11) 0.0290(12) 0.0254(11) 0.0165(10) 0.0089(9) 0.0157(10)
C54 0.0386(13) 0.0345(13) 0.0316(13) 0.0174(11) 0.0089(10) 0.0234(11)
C55 0.0339(14) 0.0363(14) 0.0658(19) 0.0322(14) 0.0020(13) 0.0090(12)
C56 0.0148(9) 0.0185(9) 0.0155(9) 0.0112(8) 0.0056(7) 0.0080(8)
N6 0.0170(8) 0.0179(8) 0.0153(8) 0.0115(7) 0.0045(6) 0.0042(7)
C58 0.0176(9) 0.0181(10) 0.0148(9) 0.0108(8) 0.0049(8) 0.0055(8)
C59 0.0254(11) 0.0239(11) 0.0204(10) 0.0149(9) 0.0111(8) 0.0119(9)
C60 0.0314(12) 0.0303(12) 0.0263(11) 0.0162(10) 0.0130(9) 0.0207(10)
C61 0.0379(13) 0.0352(13) 0.0500(15) 0.0284(12) 0.0248(12) 0.0246(11)
C62 0.0414(14) 0.0500(16) 0.0586(17) 0.0435(14) 0.0287(13) 0.0304(13)
C63 0.0432(14) 0.0234(11) 0.0199(11) 0.0092(9) 0.0089(10) 0.0169(10)
C64 0.0409(14) 0.0250(12) 0.0164(11) 0.0063(9) -0.0030(10) 0.0080(10)
C65 0.0257(11) 0.0300(12) 0.0234(11) 0.0161(10) -0.0012(9) 0.0084(10)
C66 0.0191(10) 0.0221(10) 0.0204(10) 0.0151(9) 0.0061(8) 0.0071(8)
C67 0.0233(11) 0.0268(11) 0.0229(11) 0.0162(9) 0.0081(8) 0.0134(9)
C68 0.0299(11) 0.0242(11) 0.0252(11) 0.0157(9) 0.0099(9) 0.0144(9)
C69 0.0276(12) 0.0409(14) 0.0535(16) 0.0274(13) 0.0109(11) 0.0197(11)
C70 0.0490(18) 0.0507(18) 0.0569(19) 0.0286(16) 0.0119(15) 0.0150(15)
C71 0.0575(19) 0.0345(15) 0.0502(18) 0.0141(13) 0.0149(15) 0.0163(14)
C72 0.065(2) 0.054(2) 0.089(3) 0.0306(19) 0.019(2) 0.0342(18)
C73 0.069(3) 0.064(2) 0.096(3) 0.024(2) 0.022(2) 0.022(2)
C74 0.089(3) 0.093(4) 0.132(4) 0.042(3) 0.051(3) 0.014(3)

loop_
_atom_type_symbol
_atom_type_description
_atom_type_scat_dispersion_real
_atom_type_scat_dispersion_imag
_atom_type_scat_source
C C 0.0033 0.0016 'International Tables Vol C Tables 4.2.6.8 and 6.1.1.4'
H H 0 0 'International Tables Vol C Tables 4.2.6.8 and 6.1.1.4'
N N 0.0061 0.0033 'International Tables Vol C Tables 4.2.6.8 and 6.1.1.4'
Fe Fe 0.3463 0.8444 'International Tables Vol C Tables 4.2.6.8 and 6.1.1.4'

loop_
_geom_angle_atom_site_label_1
_geom_angle_atom_site_label_2
_geom_angle_atom_site_label_3
_geom_angle
N2 Fe1 N3 136.65(7)
N2 Fe1 N4 134.19(7)
N3 Fe1 N4 81.68(6)
N2 Fe1 N1 81.76(6)
N3 Fe1 N1 121.44(6)
N4 Fe1 N1 99.11(6)
C24 N3 C3 113.15(14)
C24 N3 Fe1 129.21(12)
C3 N3 Fe1 117.16(11)
N3 C3 C4 112.16(15)
N3 C3 H3A 109.2
C4 C3 H3A 109.2
N3 C3 H3B 109.2
C4 C3 H3B 109.2
H3A C3 H3B 107.9
N4 C4 C23 121.97(17)
N4 C4 C3 117.66(16)
C23 C4 C3 120.37(17)
C4 N4 C6 118.38(16)
C4 N4 Fe1 110.05(12)
C6 N4 Fe1 130.78(13)
N4 C6 C21 121.88(18)
N4 C6 C7 116.54(16)
C21 C6 C7 121.58(17)
N5 C7 C6 110.90(16)
N5 C7 H7A 109.5
C6 C7 H7A 109.5
N5 C7 H7B 109.5
C6 C7 H7B 109.5
H7A C7 H7B 108
C9 N5 C7 117.28(16)
C9 N5 H5 121.4
C7 N5 H5 121.4
C14 C9 C10 121.14(19)
C14 C9 N5 118.22(19)
C10 C9 N5 120.38(19)
C11 C10 C9 118.1(2)
C11 C10 C18 120.9(2)
C9 C10 C18 120.89(19)
C12 C11 C10 121.0(2)
C12 C11 H11 119.5
C10 C11 H11 119.5
C13 C12 C11 119.9(2)
C13 C12 H12 120
C11 C12 H12 120
C12 C13 C14 121.3(2)
C12 C13 H13 119.4
C14 C13 H13 119.4
C13 C14 C9 118.1(2)
C13 C14 C15 119.2(2)
C9 C14 C15 122.4(2)
C17 C15 C16 110.7(2)
C17 C15 C14 112.5(2)
C16 C15 C14 110.07(19)
C17 C15 H15 107.8
C16 C15 H15 107.8
C14 C15 H15 107.8
C15 C16 H16A 109.5
C15 C16 H16B 109.5
H16A C16 H16B 109.5
C15 C16 H16C 109.5
H16A C16 H16C 109.5
H16B C16 H16C 109.5
C15 C17 H17A 109.5
C15 C17 H17B 109.5
H17A C17 H17B 109.5
C15 C17 H17C 109.5
H17A C17 H17C 109.5
H17B C17 H17C 109.5
C10 C18 C20 114.35(19)
C10 C18 C19 112.49(18)
C20 C18 C19 108.65(18)
C10 C18 H18 107
C20 C18 H18 107
C19 C18 H18 107
C18 C19 H19A 109.5
C18 C19 H19B 109.5
H19A C19 H19B 109.5
C18 C19 H19C 109.5
H19A C19 H19C 109.5
H19B C19 H19C 109.5
C18 C20 H20A 109.5
C18 C20 H20B 109.5
H20A C20 H20B 109.5
C18 C20 H20C 109.5
H20A C20 H20C 109.5
H20B C20 H20C 109.5
C6 C21 C22 119.44(18)
C6 C21 H21 120.3
C22 C21 H21 120.3
C23 C22 C21 119.01(19)
C23 C22 H22 120.5
C21 C22 H22 120.5
C22 C23 C4 119.26(19)
C22 C23 H23 120.4
C4 C23 H23 120.4
C25 C24 C32 119.14(17)
C25 C24 N3 120.09(17)
C32 C24 N3 120.77(17)
C29 C25 C24 119.51(18)
C29 C25 C26 120.06(18)
C24 C25 C26 120.39(17)
C28 C26 C25 113.36(18)
C28 C26 C27 110.0(2)
C25 C26 C27 111.00(17)
C28 C26 H26 107.4
C25 C26 H26 107.4
C27 C26 H26 107.4
C26 C27 H27A 109.5
C26 C27 H27B 109.5
H27A C27 H27B 109.5
C26 C27 H27C 109.5
H27A C27 H27C 109.5
H27B C27 H27C 109.5
C26 C28 H28A 109.5
C26 C28 H28B 109.5
H28A C28 H28B 109.5
C26 C28 H28C 109.5
H28A C28 H28C 109.5
H28B C28 H28C 109.5
C30 C29 C25 121.16(19)
C30 C29 H29 119.4
C25 C29 H29 119.4
C29 C30 C31 119.53(18)
C29 C30 H30 120.2
C31 C30 H30 120.2
C30 C31 C32 121.33(19)
C30 C31 H31 119.3
C32 C31 H31 119.3
C31 C32 C24 119.32(18)
C31 C32 C33 119.00(17)
C24 C32 C33 121.67(17)
C32 C33 C35 110.87(17)
C32 C33 C34 111.75(17)
C35 C33 C34 110.21(17)
C32 C33 H33 108
C35 C33 H33 108
C34 C33 H33 108
C33 C34 H34A 109.5
C33 C34 H34B 109.5
H34A C34 H34B 109.5
C33 C34 H34C 109.5
H34A C34 H34C 109.5
H34B C34 H34C 109.5
C33 C35 H35A 109.5
C33 C35 H35B 109.5
H35A C35 H35B 109.5
C33 C35 H35C 109.5
H35A C35 H35C 109.5
H35B C35 H35C 109.5
C41 N1 C37 118.40(16)
C41 N1 Fe1 110.77(12)
C37 N1 Fe1 130.40(12)
N1 C37 C38 121.90(17)
N1 C37 C56 115.05(16)
C38 C37 C56 123.03(16)
C37 C38 C39 119.18(18)
C37 C38 H38 120.4
C39 C38 H38 120.4
C40 C39 C38 119.05(18)
C40 C39 H39 120.5
C38 C39 H39 120.5
C39 C40 C41 119.08(18)
C39 C40 H40 120.5
C41 C40 H40 120.5
N1 C41 C40 122.34(17)
N1 C41 C42 116.99(17)
C40 C41 C42 120.67(17)
N2 C42 C41 112.68(16)
N2 C42 H42A 109.1
C41 C42 H42A 109.1
N2 C42 H42B 109.1
C41 C42 H42B 109.1
H42A C42 H42B 107.8
C44 N2 C42 112.41(15)
C44 N2 Fe1 129.53(12)
C42 N2 Fe1 116.76(12)
C49 C44 C45 119.38(17)
C49 C44 N2 120.06(18)
C45 C44 N2 120.56(17)
C46 C45 C44 119.00(19)
C46 C45 C53 119.16(19)
C44 C45 C53 121.80(17)
C47 C46 C45 121.3(2)
C47 C46 H46 119.3
C45 C46 H46 119.3
C48 C47 C46 119.69(18)
C48 C47 H47 120.2
C46 C47 H47 120.2
C47 C48 C49 121.2(2)
C47 C48 H48 119.4
C49 C48 H48 119.4
C48 C49 C44 119.37(19)
C48 C49 C50 118.95(19)
C44 C49 C50 121.68(18)
C51B C50 C52B 124.6(5)
C51B C50 C49 113.4(3)
C52B C50 C49 120.5(4)
C51B C50 C52A 126.7(5)
C52B C50 C52A 23.0(4)
C49 C50 C52A 107.9(2)
C51B C50 C51A 33.5(4)
C52B C50 C51A 110.1(5)
C49 C50 C51A 110.8(2)
C52A C50 C51A 100.7(3)
C51B C50 H50 81.5
C52B C50 H50 89.3
C49 C50 H50 112.3
C52A C50 H50 112.3
C51A C50 H50 112.3
C50 C51A H51A 109.5
C50 C51A H51B 109.5
C50 C51A H51C 109.5
C50 C52A H52A 109.5
C50 C52A H52B 109.5
C50 C52A H52C 109.5
C50 C51B H51D 109.5
C50 C51B H51E 109.5
H51D C51B H51E 109.5
C50 C51B H51F 109.5
H51D C51B H51F 109.5
H51E C51B H51F 109.5
C50 C52B H52D 109.5
C50 C52B H52E 109.5
H52D C52B H52E 109.5
C50 C52B H52F 109.5
H52D C52B H52F 109.5
H52E C52B H52F 109.5
C45 C53 C54 111.41(18)
C45 C53 C55 112.31(18)
C54 C53 C55 109.4(2)
C45 C53 H53 107.9
C54 C53 H53 107.9
C55 C53 H53 107.9
C53 C54 H54A 109.5
C53 C54 H54B 109.5
H54A C54 H54B 109.5
C53 C54 H54C 109.5
H54A C54 H54C 109.5
H54B C54 H54C 109.5
C53 C55 H55A 109.5
C53 C55 H55B 109.5
H55A C55 H55B 109.5
C53 C55 H55C 109.5
H55A C55 H55C 109.5
H55B C55 H55C 109.5
N6 C56 C37 112.70(15)
N6 C56 H56A 109.1
C37 C56 H56A 109.1
N6 C56 H56B 109.1
C37 C56 H56B 109.1
H56A C56 H56B 107.8
C58 N6 C56 114.56(15)
C58 N6 H6 122.7
C56 N6 H6 122.7
C59 C58 C66 121.38(18)
C59 C58 N6 118.00(17)
C66 C58 N6 120.61(17)
C63 C59 C58 118.17(19)
C63 C59 C60 119.68(19)
C58 C59 C60 122.12(18)
C59 C60 C61 111.88(18)
C59 C60 C62 111.91(19)
C61 C60 C62 109.57(18)
C59 C60 H60 107.8
C61 C60 H60 107.8
C62 C60 H60 107.8
C60 C61 H61A 109.5
C60 C61 H61B 109.5
H61A C61 H61B 109.5
C60 C61 H61C 109.5
H61A C61 H61C 109.5
H61B C61 H61C 109.5
C60 C62 H62A 109.5
C60 C62 H62B 109.5
H62A C62 H62B 109.5
C60 C62 H62C 109.5
H62A C62 H62C 109.5
H62B C62 H62C 109.5
C64 C63 C59 121.3(2)
C64 C63 H63 119.4
C59 C63 H63 119.4
C65 C64 C63 120.0(2)
C65 C64 H64 120
C63 C64 H64 120
C64 C65 C66 121.3(2)
C64 C65 H65 119.3
C66 C65 H65 119.3
C65 C66 C58 117.84(19)
C65 C66 C67 121.56(19)
C58 C66 C67 120.55(17)
C66 C67 C69 114.16(18)
C66 C67 C68 110.76(16)
C69 C67 C68 109.01(18)
C66 C67 H67 107.5
C69 C67 H67 107.5
C68 C67 H67 107.5
C67 C68 H68A 109.5
C67 C68 H68B 109.5
H68A C68 H68B 109.5
C67 C68 H68C 109.5
H68A C68 H68C 109.5
H68B C68 H68C 109.5
C67 C69 H69A 109.5
C67 C69 H69B 109.5
H69A C69 H69B 109.5
C67 C69 H69C 109.5
H69A C69 H69C 109.5
H69B C69 H69C 109.5
C73 C70 C71 114.8(3)
C73 C70 H70A 108.6
C71 C70 H70A 108.6
C73 C70 H70B 108.6
C71 C70 H70B 108.6
H70A C70 H70B 107.6
C70 C71 C72 110.2(3)
C70 C71 H71A 109.6
C72 C71 H71A 109.6
C70 C71 H71B 109.6
C72 C71 H71B 109.6
H71A C71 H71B 108.1
C71 C72 H72A 109.5
C71 C72 H72B 109.5
H72A C72 H72B 109.5
C71 C72 H72C 109.5
H72A C72 H72C 109.5
H72B C72 H72C 109.5
C70 C73 C74 111.6(4)
C70 C73 H73A 109.3
C74 C73 H73A 109.3
C70 C73 H73B 109.3
C74 C73 H73B 109.3
H73A C73 H73B 108
C73 C74 H74A 109.5
C73 C74 H74B 109.5
H74A C74 H74B 109.5
C73 C74 H74C 109.5
H74A C74 H74C 109.5
H74B C74 H74C 109.5

loop_
_geom_bond_atom_site_label_1
_geom_bond_atom_site_label_2
_geom_bond_distance
Fe1 N2 1.9305(16)
Fe1 N3 1.9351(15)
Fe1 N4 2.1623(16)
Fe1 N1 2.1690(15)
N3 C24 1.426(2)
N3 C3 1.443(2)
C3 C4 1.508(3)
C3 H3A 0.99
C3 H3B 0.99
C4 N4 1.348(2)
C4 C23 1.395(3)
N4 C6 1.361(2)
C6 C21 1.382(3)
C6 C7 1.507(3)
C7 N5 1.467(2)
C7 H7A 0.99
C7 H7B 0.99
N5 C9 1.428(3)
N5 H5 0.88
C9 C14 1.400(3)
C9 C10 1.410(3)
C10 C11 1.394(3)
C10 C18 1.527(3)
C11 C12 1.384(3)
C11 H11 0.95
C12 C13 1.378(4)
C12 H12 0.95
C13 C14 1.395(3)
C13 H13 0.95
C14 C15 1.529(3)
C15 C17 1.522(4)
C15 C16 1.523(4)
C15 H15 1
C16 H16A 0.98
C16 H16B 0.98
C16 H16C 0.98
C17 H17A 0.98
C17 H17B 0.98
C17 H17C 0.98
C18 C20 1.532(3)
C18 C19 1.535(3)
C18 H18 1
C19 H19A 0.98
C19 H19B 0.98
C19 H19C 0.98
C20 H20A 0.98
C20 H20B 0.98
C20 H20C 0.98
C21 C22 1.387(3)
C21 H21 0.95
C22 C23 1.377(3)
C22 H22 0.95
C23 H23 0.95
C24 C25 1.411(3)
C24 C32 1.414(3)
C25 C29 1.397(3)
C25 C26 1.522(3)
C26 C28 1.520(3)
C26 C27 1.525(3)
C26 H26 1
C27 H27A 0.98
C27 H27B 0.98
C27 H27C 0.98
C28 H28A 0.98
C28 H28B 0.98
C28 H28C 0.98
C29 C30 1.380(3)
C29 H29 0.95
C30 C31 1.382(3)
C30 H30 0.95
C31 C32 1.395(3)
C31 H31 0.95
C32 C33 1.520(3)
C33 C35 1.534(3)
C33 C34 1.535(3)
C33 H33 1
C34 H34A 0.98
C34 H34B 0.98
C34 H34C 0.98
C35 H35A 0.98
C35 H35B 0.98
C35 H35C 0.98
N1 C41 1.344(2)
N1 C37 1.357(2)
C37 C38 1.382(3)
C37 C56 1.509(3)
C38 C39 1.394(3)
C38 H38 0.95
C39 C40 1.374(3)
C39 H39 0.95
C40 C41 1.392(3)
C40 H40 0.95
C41 C42 1.505(3)
C42 N2 1.448(2)
C42 H42A 0.99
C42 H42B 0.99
N2 C44 1.424(2)
C44 C49 1.408(3)
C44 C45 1.415(3)
C45 C46 1.398(3)
C45 C53 1.523(3)
C46 C47 1.380(3)
C46 H46 0.95
C47 C48 1.375(3)
C47 H47 0.95
C48 C49 1.397(3)
C48 H48 0.95
C49 C50 1.521(3)
C50 C51B 1.424(6)
C50 C52B 1.453(6)
C50 C52A 1.5323(10)
C50 C51A 1.5336(11)
C50 H50 1
C51A H51A 0.98
C51A H51B 0.98
C51A H51C 0.98
C52A H52A 0.98
C52A H52B 0.98
C52A H52C 0.98
C51B H51D 0.98
C51B H51E 0.98
C51B H51F 0.98
C52B H52D 0.98
C52B H52E 0.98
C52B H52F 0.98
C53 C54 1.530(3)
C53 C55 1.537(3)
C53 H53 1
C54 H54A 0.98
C54 H54B 0.98
C54 H54C 0.98
C55 H55A 0.98
C55 H55B 0.98
C55 H55C 0.98
C56 N6 1.471(2)
C56 H56A 0.99
C56 H56B 0.99
N6 C58 1.432(2)
N6 H6 0.88
C58 C59 1.406(3)
C58 C66 1.412(3)
C59 C63 1.391(3)
C59 C60 1.525(3)
C60 C61 1.526(3)
C60 C62 1.529(3)
C60 H60 1
C61 H61A 0.98
C61 H61B 0.98
C61 H61C 0.98
C62 H62A 0.98
C62 H62B 0.98
C62 H62C 0.98
C63 C64 1.384(3)
C63 H63 0.95
C64 C65 1.381(3)
C64 H64 0.95
C65 C66 1.395(3)
C65 H65 0.95
C66 C67 1.522(3)
C67 C69 1.532(3)
C67 C68 1.538(3)
C67 H67 1
C68 H68A 0.98
C68 H68B 0.98
C68 H68C 0.98
C69 H69A 0.98
C69 H69B 0.98
C69 H69C 0.98
C70 C73 1.441(5)
C70 C71 1.464(4)
C70 H70A 0.99
C70 H70B 0.99
C71 C72 1.500(5)
C71 H71A 0.99
C71 H71B 0.99
C72 H72A 0.98
C72 H72B 0.98
C72 H72C 0.98
C73 C74 1.543(6)
C73 H73A 0.99
C73 H73B 0.99
C74 H74A 0.98
C74 H74B 0.98
C74 H74C 0.98
